data_7022836
loop_
_publ_author_name
'Kissel, Alexander A.'
'Lyubov, Dmitry M.'
'Mahrova, Tatyana V.'
'Fukin, Georgy K.'
'Cherkasov, Anton V.'
'Glukhova, Tatyana A.'
'Cui, Dongmei'
'Trifonov, Alexander A.'

_publ_section_title
;
 Rare-earth dichloro and bis(alkyl) complexes supported by bulky
 amido-imino ligand. Synthesis, structure, reactivity and catalytic
 activity in isoprene polymerization.
;
_journal_issue 25
_journal_name_full 'Dalton transactions (Cambridge, England : 2003)'
_journal_page_first 9211
_journal_page_last 9225
_journal_paper_doi 10.1039/c3dt33108c
_journal_volume 42
_journal_year 2013
_chemical_formula_sum 'C66 H106 N4 O2 Si2 Y2'
_chemical_formula_weight 1221.55
_chemical_name_systematic
;
?
;
_space_group_IT_number 14
_symmetry_cell_setting monoclinic
_symmetry_space_group_name_Hall '-P 2yn'
_symmetry_space_group_name_H-M 'P 1 21/n 1'
_atom_sites_solution_hydrogens geom
_atom_sites_solution_primary direct
_atom_sites_solution_secondary difmap
_audit_creation_method SHELXL-97
_cell_angle_alpha 90.00
_cell_angle_beta 109.9730(10)
_cell_angle_gamma 90.00
_cell_formula_units_Z 2
_cell_length_a 12.8326(6)
_cell_length_b 20.5123(10)
_cell_length_c 13.8751(7)
_cell_measurement_reflns_used 900
_cell_measurement_temperature 100(2)
_cell_measurement_theta_max 30
_cell_measurement_theta_min 2
_cell_volume 3432.6(3)
_computing_cell_refinement 'Bruker SMART'
_computing_data_collection 'Bruker SMART'
_computing_data_reduction 'Bruker SHELXTL'
_computing_molecular_graphics 'Bruker SHELXTL'
_computing_publication_material 'Bruker SHELXTL'
_computing_structure_refinement 'SHELXL-97 (Sheldrick, 2008)'
_computing_structure_solution 'SHELXS-97 (Sheldrick, 2008)'
_diffrn_ambient_temperature 100(2)
_diffrn_measured_fraction_theta_full 0.997
_diffrn_measured_fraction_theta_max 0.997
_diffrn_measurement_device_type 'CCD area detector'
_diffrn_measurement_method 'phi and omega scans'
_diffrn_radiation_monochromator graphite
_diffrn_radiation_source 'fine-focus sealed tube'
_diffrn_radiation_type MoK\a
_diffrn_radiation_wavelength 0.71073
_diffrn_reflns_av_R_equivalents 0.0386
_diffrn_reflns_av_sigmaI/netI 0.0330
_diffrn_reflns_limit_h_max 15
_diffrn_reflns_limit_h_min -15
_diffrn_reflns_limit_k_max 25
_diffrn_reflns_limit_k_min -25
_diffrn_reflns_limit_l_max 17
_diffrn_reflns_limit_l_min -17
_diffrn_reflns_number 29248
_diffrn_reflns_theta_full 26.00
_diffrn_reflns_theta_max 26.00
_diffrn_reflns_theta_min 1.85
_exptl_absorpt_coefficient_mu 1.759
_exptl_absorpt_correction_T_max 0.7542
_exptl_absorpt_correction_T_min 0.6577
_exptl_absorpt_correction_type multi-scan
_exptl_absorpt_process_details 'SADABS (Sheldrick, 2008a)'
_exptl_crystal_colour yellow
_exptl_crystal_density_diffrn 1.182
_exptl_crystal_density_method 'not measured'
_exptl_crystal_description prism
_exptl_crystal_F_000 1304
_exptl_crystal_size_max 0.26
_exptl_crystal_size_mid 0.20
_exptl_crystal_size_min 0.17
_refine_diff_density_max 1.183
_refine_diff_density_min -0.904
_refine_diff_density_rms 0.074
_refine_ls_extinction_method none
_refine_ls_goodness_of_fit_ref 1.045
_refine_ls_hydrogen_treatment constr
_refine_ls_matrix_type full
_refine_ls_number_parameters 376
_refine_ls_number_reflns 6722
_refine_ls_number_restraints 73
_refine_ls_restrained_S_all 1.095
_refine_ls_R_factor_all 0.0687
_refine_ls_R_factor_gt 0.0465
_refine_ls_shift/su_max 0.001
_refine_ls_shift/su_mean 0.000
_refine_ls_structure_factor_coef Fsqd
_refine_ls_weighting_details 'calc w=1/[\s^2^(Fo^2^)+(0.0702P)^2^+2.6979P] where P=(Fo^2^+2Fc^2^)/3'
_refine_ls_weighting_scheme calc
_refine_ls_wR_factor_gt 0.1160
_refine_ls_wR_factor_ref 0.1247
_reflns_number_gt 5146
_reflns_number_total 6722
_reflns_threshold_expression >2sigma(I)
_cod_data_source_file c3dt33108c.txt
_cod_data_source_block ydadsim
_cod_depositor_comments
;
The following automatic conversions were performed:

'_symmetry_cell_setting' value 'Monoclinic' changed to 'monoclinic'
according to /home/saulius/struct/CIF-dictionaries/cif_core.dic
dictionary named 'cif_core.dic' version 2.4.2 from 2011-04-26.

Automatic conversion script
Id: cif_fix_values 1891 2012-01-12 08:04:46Z andrius 
;
_cod_original_sg_symbol_H-M P2(1)/n
_cod_database_code 7022836

loop_
_symmetry_equiv_pos_as_xyz
'x, y, z'
'-x+1/2, y+1/2, -z+1/2'
'-x, -y, -z'
'x-1/2, -y-1/2, z-1/2'

loop_
_atom_site_label
_atom_site_type_symbol
_atom_site_fract_x
_atom_site_fract_y
_atom_site_fract_z
_atom_site_U_iso_or_equiv
_atom_site_adp_type
_atom_site_occupancy
_atom_site_symmetry_multiplicity
_atom_site_calc_flag
_atom_site_refinement_flags
_atom_site_disorder_assembly
_atom_site_disorder_group
Y1 Y 0.523968(17) 0.013166(10) 0.881989(15) 0.02549(5) Uani 1 1 d . . .
Si1 Si 0.69438(6) 0.16207(3) 0.83136(5) 0.04057(18) Uani 1 1 d U . .
O1 O 0.40289(12) 0.03175(7) 0.96152(11) 0.0289(4) Uani 1 1 d . . .
N1 N 0.39282(16) -0.00067(9) 0.71688(14) 0.0314(5) Uani 1 1 d . E .
N2 N 0.58294(14) -0.06643(9) 0.78442(13) 0.0284(4) Uani 1 1 d . E .
C1 C 0.27848(19) 0.01976(11) 0.68281(17) 0.0321(6) Uani 1 1 d . . .
C2 C 0.1970(2) -0.02759(12) 0.67234(19) 0.0399(7) Uani 1 1 d . E .
C3 C 0.0872(2) -0.00813(14) 0.6420(2) 0.0522(8) Uani 1 1 d . . .
H3A H 0.0311 -0.0399 0.6345 0.063 Uiso 1 1 calc R E .
C4 C 0.0576(2) 0.05683(15) 0.6221(2) 0.0542(9) Uani 1 1 d . E .
H4A H -0.0182 0.0693 0.6007 0.065 Uiso 1 1 calc R . .
C5 C 0.1382(2) 0.10291(13) 0.6335(2) 0.0479(8) Uani 1 1 d . . .
H5A H 0.1176 0.1474 0.6202 0.058 Uiso 1 1 calc R E .
C6 C 0.2505(2) 0.08576(12) 0.66444(18) 0.0389(7) Uani 1 1 d . A .
C7 C 0.2249(2) -0.09887(13) 0.6976(2) 0.0478(8) Uani 1 1 d . . .
H7A H 0.3063 -0.1041 0.7119 0.057 Uiso 1 1 calc R E .
C8 C 0.2025(3) -0.11898(17) 0.7934(2) 0.0751(12) Uani 1 1 d . E .
H8A H 0.2443 -0.0907 0.8504 0.113 Uiso 1 1 calc R . .
H8B H 0.2257 -0.1643 0.8100 0.113 Uiso 1 1 calc R . .
H8C H 0.1231 -0.1149 0.7819 0.113 Uiso 1 1 calc R . .
C9 C 0.1656(3) -0.14390(15) 0.6091(2) 0.0706(11) Uani 1 1 d . E .
H9A H 0.1798 -0.1295 0.5473 0.106 Uiso 1 1 calc R . .
H9B H 0.0857 -0.1428 0.5966 0.106 Uiso 1 1 calc R . .
H9C H 0.1931 -0.1885 0.6262 0.106 Uiso 1 1 calc R . .
C10 C 0.3374(2) 0.13848(11) 0.67942(15) 0.0476(7) Uani 1 1 d D . .
H10A H 0.4115 0.1170 0.6964 0.057 Uiso 0.618(4) 1 calc PR A 1
H10B H 0.4105 0.1219 0.7261 0.057 Uiso 0.382(4) 1 d PR A 2
C11 C 0.3196(5) 0.1827(2) 0.5857(3) 0.0762(17) Uani 0.618(4) 1 d PD A 1
H11A H 0.2556 0.2112 0.5769 0.114 Uiso 0.618(4) 1 calc PR A 1
H11B H 0.3058 0.1558 0.5243 0.114 Uiso 0.618(4) 1 calc PR A 1
H11C H 0.3858 0.2095 0.5962 0.114 Uiso 0.618(4) 1 calc PR A 1
C12 C 0.3400(5) 0.1827(2) 0.7697(3) 0.0697(16) Uani 0.618(4) 1 d PD A 1
H12A H 0.3690 0.1581 0.8339 0.104 Uiso 0.618(4) 1 calc PR A 1
H12B H 0.2648 0.1978 0.7604 0.104 Uiso 0.618(4) 1 calc PR A 1
H12C H 0.3880 0.2203 0.7723 0.104 Uiso 0.618(4) 1 calc PR A 1
C11' C 0.3520(6) 0.1485(5) 0.5749(3) 0.0762(17) Uani 0.382(4) 1 d PD A 2
H11D H 0.3845 0.1092 0.5566 0.114 Uiso 0.382(4) 1 calc PR A 2
H11E H 0.4012 0.1857 0.5790 0.114 Uiso 0.382(4) 1 calc PR A 2
H11F H 0.2796 0.1570 0.5225 0.114 Uiso 0.382(4) 1 calc PR A 2
C12' C 0.3087(6) 0.2014(2) 0.7245(6) 0.0697(16) Uani 0.382(4) 1 d PD A 2
H12D H 0.2887 0.1909 0.7849 0.104 Uiso 0.382(4) 1 calc PR A 2
H12E H 0.2460 0.2229 0.6730 0.104 Uiso 0.382(4) 1 calc PR A 2
H12F H 0.3730 0.2306 0.7445 0.104 Uiso 0.382(4) 1 calc PR A 2
C13 C 0.4246(2) -0.03117(12) 0.64558(17) 0.0354(6) Uani 1 1 d . . .
C14 C 0.52658(18) -0.07130(11) 0.68499(16) 0.0312(6) Uani 1 1 d . E .
C15 C 0.3652(3) -0.02947(15) 0.53885(19) 0.0545(8) Uani 1 1 d . E .
H15A H 0.2980 -0.0056 0.5132 0.082 Uiso 0.50 1 calc PR B 1
H15B H 0.3927 -0.0522 0.4929 0.082 Uiso 0.50 1 calc PR B 1
H15C H 0.3006 -0.0009 0.5253 0.082 Uiso 0.50 1 calc PR B 2
H15D H 0.3406 -0.0736 0.5145 0.082 Uiso 0.50 1 calc PR B 2
H15E H 0.4135 -0.0127 0.5029 0.082 Uiso 0.50 1 calc PR B 2
C16 C 0.5524(2) -0.11562(14) 0.6159(2) 0.0486(8) Uani 1 1 d . . .
H16C H 0.6215 -0.1387 0.6525 0.073 Uiso 0.50 1 calc PR C 1
H16D H 0.5612 -0.0911 0.5585 0.073 Uiso 0.50 1 calc PR C 1
H16E H 0.4921 -0.1473 0.5897 0.073 Uiso 0.50 1 calc PR C 1
H16A H 0.6140 -0.1443 0.6409 0.073 Uiso 0.50 1 calc PR C 2
H16B H 0.5079 -0.1162 0.5454 0.073 Uiso 0.50 1 calc PR C 2
C17 C 0.67062(18) -0.11276(11) 0.83099(16) 0.0299(5) Uani 1 1 d . . .
C18 C 0.6432(2) -0.17019(11) 0.87005(17) 0.0345(6) Uani 1 1 d . D .
C19 C 0.7298(2) -0.21173(13) 0.92557(19) 0.0436(7) Uani 1 1 d . . .
H19A H 0.7128 -0.2510 0.9533 0.052 Uiso 1 1 calc R E .
C20 C 0.8374(2) -0.19695(14) 0.9406(2) 0.0492(8) Uani 1 1 d . E .
H20A H 0.8948 -0.2254 0.9794 0.059 Uiso 1 1 calc R . .
C21 C 0.8630(2) -0.14097(14) 0.8997(2) 0.0522(8) Uani 1 1 d . . .
H21A H 0.9384 -0.1315 0.9095 0.063 Uiso 1 1 calc R E .
C22 C 0.7805(2) -0.09742(13) 0.8437(2) 0.0478(7) Uani 1 1 d U E .
C23 C 0.5242(2) -0.18888(11) 0.85260(16) 0.0549(8) Uani 1 1 d D . .
H23A H 0.4855 -0.1463 0.8309 0.066 Uiso 0.552(6) 1 calc PR D 1
H23B H 0.4768 -0.1513 0.8174 0.066 Uiso 0.448(6) 1 d PR D 2
C24 C 0.4651(5) -0.2315(3) 0.7613(3) 0.0656(12) Uani 0.552(6) 1 d PDU D 1
H24A H 0.3875 -0.2368 0.7560 0.098 Uiso 0.552(6) 1 calc PR D 1
H24B H 0.5011 -0.2743 0.7701 0.098 Uiso 0.552(6) 1 calc PR D 1
H24C H 0.4685 -0.2110 0.6986 0.098 Uiso 0.552(6) 1 calc PR D 1
C25 C 0.4923(4) -0.2052(3) 0.9463(3) 0.0550(10) Uani 0.552(6) 1 d PDU D 1
H25A H 0.5093 -0.1680 0.9934 0.083 Uiso 0.552(6) 1 calc PR D 1
H25B H 0.5343 -0.2434 0.9812 0.083 Uiso 0.552(6) 1 calc PR D 1
H25C H 0.4127 -0.2147 0.9244 0.083 Uiso 0.552(6) 1 calc PR D 1
C24' C 0.5033(6) -0.2509(2) 0.7839(5) 0.0656(12) Uani 0.448(6) 1 d PDU D 2
H24D H 0.5220 -0.2417 0.7224 0.098 Uiso 0.448(6) 1 calc PR D 2
H24E H 0.4250 -0.2633 0.7637 0.098 Uiso 0.448(6) 1 calc PR D 2
H24F H 0.5497 -0.2867 0.8222 0.098 Uiso 0.448(6) 1 calc PR D 2
C25' C 0.5178(5) -0.2169(3) 0.9530(3) 0.0550(10) Uani 0.448(6) 1 d PDU D 2
H25D H 0.5478 -0.1851 1.0083 0.083 Uiso 0.448(6) 1 calc PR D 2
H25E H 0.5612 -0.2572 0.9701 0.083 Uiso 0.448(6) 1 calc PR D 2
H25F H 0.4403 -0.2262 0.9447 0.083 Uiso 0.448(6) 1 calc PR D 2
C26 C 0.8103(2) -0.03810(17) 0.7932(3) 0.0727(5) Uani 1 1 d U . .
H26A H 0.7456 -0.0076 0.7740 0.087 Uiso 1 1 calc R E .
C27 C 0.9090(4) -0.0020(2) 0.8606(4) 0.0970(6) Uani 1 1 d U E .
H27A H 0.8961 0.0116 0.9233 0.145 Uiso 1 1 calc R . .
H27B H 0.9215 0.0366 0.8244 0.145 Uiso 1 1 calc R . .
H27C H 0.9743 -0.0304 0.8784 0.145 Uiso 1 1 calc R . .
C28 C 0.8313(4) -0.0574(2) 0.6947(3) 0.0992(6) Uani 1 1 d U E .
H28A H 0.8459 -0.0182 0.6611 0.149 Uiso 1 1 calc R . .
H28B H 0.7659 -0.0798 0.6484 0.149 Uiso 1 1 calc R . .
H28C H 0.8956 -0.0866 0.7117 0.149 Uiso 1 1 calc R . .
C29 C 0.6640(5) 0.0989(3) 0.9064(4) 0.0485(11) Uani 0.50 1 d PU E 1
H29A H 0.6598 0.1228 0.9670 0.058 Uiso 0.50 1 calc PR E 1
H29B H 0.7346 0.0743 0.9317 0.058 Uiso 0.50 1 calc PR E 1
C29' C 0.6262(5) 0.1070(3) 0.8992(5) 0.0485(11) Uani 0.50 1 d PU E 2
H29C H 0.5793 0.1383 0.9201 0.058 Uiso 0.50 1 calc PR E 2
H29D H 0.6888 0.0977 0.9631 0.058 Uiso 0.50 1 calc PR E 2
C30 C 0.6748(3) 0.13109(15) 0.6993(2) 0.0586(9) Uani 1 1 d . E .
H30A H 0.5957 0.1240 0.6622 0.088 Uiso 1 1 calc R . .
H30B H 0.7148 0.0898 0.7042 0.088 Uiso 1 1 calc R . .
H30C H 0.7037 0.1632 0.6625 0.088 Uiso 1 1 calc R . .
C31 C 0.6256(3) 0.24279(17) 0.8178(3) 0.0751(11) Uani 1 1 d . E .
H31A H 0.5491 0.2392 0.7702 0.113 Uiso 1 1 calc R . .
H31B H 0.6661 0.2744 0.7911 0.113 Uiso 1 1 calc R . .
H31C H 0.6251 0.2574 0.8849 0.113 Uiso 1 1 calc R . .
C32 C 0.8457(3) 0.18264(19) 0.8935(3) 0.0721(6) Uani 1 1 d U E .
H32A H 0.8571 0.2050 0.9587 0.108 Uiso 1 1 calc R . .
H32B H 0.8690 0.2112 0.8480 0.108 Uiso 1 1 calc R . .
H32C H 0.8896 0.1425 0.9061 0.108 Uiso 1 1 calc R . .
C33 C 0.28865(18) 0.05086(13) 0.93047(18) 0.0355(6) Uani 1 1 d . . .
H33A H 0.2538 0.0304 0.9757 0.053 Uiso 1 1 calc R E .
H33B H 0.2503 0.0368 0.8596 0.053 Uiso 1 1 calc R . .
H33C H 0.2838 0.0984 0.9349 0.053 Uiso 1 1 calc R . .

loop_
_atom_site_aniso_label
_atom_site_aniso_U_11
_atom_site_aniso_U_22
_atom_site_aniso_U_33
_atom_site_aniso_U_23
_atom_site_aniso_U_13
_atom_site_aniso_U_12
Y1 0.03375(10) 0.02322(10) 0.01989(9) -0.00041(8) 0.00968(7) -0.00162(9)
Si1 0.0559(4) 0.0265(3) 0.0401(3) 0.0010(3) 0.0174(3) -0.0063(3)
O1 0.0289(7) 0.0307(8) 0.0261(7) 0.0031(6) 0.0080(6) 0.0051(6)
N1 0.0398(9) 0.0301(10) 0.0234(9) 0.0030(7) 0.0095(8) 0.0124(8)
N2 0.0333(8) 0.0256(9) 0.0281(9) 0.0051(7) 0.0128(7) 0.0057(7)
C1 0.0413(11) 0.0303(12) 0.0203(10) -0.0022(9) 0.0049(9) 0.0109(10)
C2 0.0419(13) 0.0365(13) 0.0295(12) -0.0073(10) -0.0028(10) 0.0050(11)
C3 0.0420(14) 0.0488(16) 0.0522(16) -0.0086(13) -0.0014(13) 0.0003(13)
C4 0.0394(14) 0.0542(17) 0.0534(17) -0.0105(14) -0.0044(13) 0.0152(13)
C5 0.0485(14) 0.0363(13) 0.0477(15) -0.0032(12) 0.0019(12) 0.0177(12)
C6 0.0462(13) 0.0329(12) 0.0320(12) -0.0004(10) 0.0060(10) 0.0139(11)
C7 0.0481(14) 0.0329(13) 0.0497(16) -0.0015(12) 0.0003(13) 0.0014(12)
C8 0.115(3) 0.0542(19) 0.0406(16) 0.0037(14) 0.0069(18) 0.0165(19)
C9 0.112(3) 0.0336(15) 0.0520(18) -0.0064(13) 0.0097(18) 0.0046(17)
C10 0.0481(14) 0.0373(14) 0.0554(16) 0.0097(12) 0.0150(12) 0.0134(12)
C11 0.083(3) 0.071(4) 0.082(3) 0.021(3) 0.038(2) 0.013(3)
C12 0.077(3) 0.039(2) 0.085(4) -0.010(2) 0.017(3) -0.009(2)
C11' 0.083(3) 0.071(4) 0.082(3) 0.021(3) 0.038(2) 0.013(3)
C12' 0.077(3) 0.039(2) 0.085(4) -0.010(2) 0.017(3) -0.009(2)
C13 0.0484(12) 0.0337(12) 0.0246(10) 0.0044(9) 0.0131(9) 0.0130(10)
C14 0.0406(11) 0.0289(11) 0.0247(10) 0.0020(9) 0.0118(9) 0.0050(9)
C15 0.0769(17) 0.0600(17) 0.0260(12) 0.0061(11) 0.0169(12) 0.0297(14)
C16 0.0538(14) 0.0490(15) 0.0402(14) -0.0051(12) 0.0126(12) 0.0165(13)
C17 0.0381(11) 0.0265(11) 0.0241(10) -0.0007(9) 0.0094(9) 0.0060(9)
C18 0.0456(12) 0.0289(12) 0.0292(11) 0.0020(9) 0.0132(10) 0.0048(10)
C19 0.0612(15) 0.0322(13) 0.0370(13) 0.0078(10) 0.0160(11) 0.0126(12)
C20 0.0512(14) 0.0466(15) 0.0423(14) 0.0012(12) 0.0064(12) 0.0240(12)
C21 0.0391(13) 0.0443(15) 0.0720(19) 0.0026(14) 0.0173(13) 0.0117(12)
C22 0.0389(12) 0.0373(10) 0.0691(16) 0.0063(9) 0.0210(11) 0.0117(10)
C23 0.0478(14) 0.0368(14) 0.0741(18) 0.0242(13) 0.0132(14) -0.0010(12)
C24 0.057(2) 0.077(2) 0.0533(19) 0.0097(17) 0.0067(15) -0.0115(18)
C25 0.0520(17) 0.0540(18) 0.0642(16) -0.0037(14) 0.0266(13) -0.0044(15)
C24' 0.057(2) 0.077(2) 0.0533(19) 0.0097(17) 0.0067(15) -0.0115(18)
C25' 0.0520(17) 0.0540(18) 0.0642(16) -0.0037(14) 0.0266(13) -0.0044(15)
C26 0.0499(10) 0.0563(13) 0.1229(9) 0.0296(9) 0.0439(7) 0.0149(9)
C27 0.0958(8) 0.0962(9) 0.1005(7) 0.0001(6) 0.0356(6) -0.0030(7)
C28 0.0982(9) 0.0983(9) 0.0983(7) 0.0059(6) 0.0298(6) -0.0059(7)
C29 0.062(3) 0.0484(17) 0.0317(14) 0.0015(12) 0.0121(16) -0.0224(18)
C29' 0.062(3) 0.0484(17) 0.0317(14) 0.0015(12) 0.0121(16) -0.0224(18)
C30 0.097(2) 0.0413(16) 0.0468(14) 0.0025(12) 0.0362(14) 0.0009(15)
C31 0.114(3) 0.0543(19) 0.0520(18) -0.0024(15) 0.0212(18) 0.0236(19)
C32 0.0638(6) 0.0734(9) 0.0768(9) -0.0045(7) 0.0210(6) -0.0038(7)
C33 0.0299(11) 0.0446(14) 0.0313(11) -0.0019(10) 0.0094(9) 0.0040(10)

loop_
_atom_type_symbol
_atom_type_description
_atom_type_scat_dispersion_real
_atom_type_scat_dispersion_imag
_atom_type_scat_source
C C 0.0033 0.0016 'International Tables Vol C Tables 4.2.6.8 and 6.1.1.4'
H H 0.0000 0.0000 'International Tables Vol C Tables 4.2.6.8 and 6.1.1.4'
N N 0.0061 0.0033 'International Tables Vol C Tables 4.2.6.8 and 6.1.1.4'
O O 0.0106 0.0060 'International Tables Vol C Tables 4.2.6.8 and 6.1.1.4'
Si Si 0.0817 0.0704 'International Tables Vol C Tables 4.2.6.8 and 6.1.1.4'
Y Y -2.7962 3.5667 'International Tables Vol C Tables 4.2.6.8 and 6.1.1.4'

loop_
_geom_angle_atom_site_label_1
_geom_angle_atom_site_label_2
_geom_angle_atom_site_label_3
_geom_angle
_geom_angle_site_symmetry_1
_geom_angle_site_symmetry_3
O1 Y1 O1 73.92(6) . 3_657
O1 Y1 C29' 106.04(19) . .
O1 Y1 C29' 102.01(15) 3_657 .
O1 Y1 N1 96.62(6) . .
O1 Y1 N1 144.64(6) 3_657 .
C29' Y1 N1 113.32(15) . .
O1 Y1 N2 143.50(6) . .
O1 Y1 N2 99.08(6) 3_657 .
C29' Y1 N2 110.45(19) . .
N1 Y1 N2 68.12(6) . .
O1 Y1 C29 114.30(16) . .
O1 Y1 C29 96.65(13) 3_657 .
C29' Y1 C29 11.2(2) . .
N1 Y1 C29 117.89(14) . .
N2 Y1 C29 102.00(17) . .
O1 Y1 Y1 37.18(4) . 3_657
O1 Y1 Y1 36.74(4) 3_657 3_657
C29' Y1 Y1 107.63(17) . 3_657
N1 Y1 Y1 125.78(5) . 3_657
N2 Y1 Y1 126.85(4) . 3_657
C29 Y1 Y1 109.21(14) . 3_657
C29 Si1 C31 121.0(3) . .
C29 Si1 C29' 15.2(3) . .
C31 Si1 C29' 107.6(3) . .
C29 Si1 C30 109.9(2) . .
C31 Si1 C30 107.66(14) . .
C29' Si1 C30 111.0(2) . .
C29 Si1 C32 106.9(2) . .
C31 Si1 C32 103.12(17) . .
C29' Si1 C32 119.5(2) . .
C30 Si1 C32 107.26(17) . .
C33 O1 Y1 135.50(13) . .
C33 O1 Y1 116.68(14) . 3_657
Y1 O1 Y1 106.08(6) . 3_657
C13 N1 C1 115.07(18) . .
C13 N1 Y1 118.48(15) . .
C1 N1 Y1 126.45(15) . .
C14 N2 C17 118.73(19) . .
C14 N2 Y1 118.24(14) . .
C17 N2 Y1 122.81(13) . .
C2 C1 C6 121.1(2) . .
C2 C1 N1 118.3(2) . .
C6 C1 N1 120.6(2) . .
C3 C2 C1 118.6(2) . .
C3 C2 C7 118.9(3) . .
C1 C2 C7 122.5(2) . .
C2 C3 C4 121.2(3) . .
C5 C4 C3 119.7(3) . .
C4 C5 C6 121.3(3) . .
C5 C6 C1 118.1(2) . .
C5 C6 C10 119.6(2) . .
C1 C6 C10 122.3(2) . .
C8 C7 C9 110.7(3) . .
C8 C7 C2 111.5(3) . .
C9 C7 C2 112.7(2) . .
C6 C10 C12' 112.8(4) . .
C6 C10 C12 110.0(3) . .
C12' C10 C12 27.4(3) . .
C6 C10 C11 114.5(3) . .
C12' C10 C11 82.0(4) . .
C12 C10 C11 107.2(3) . .
C6 C10 C11' 106.7(4) . .
C12' C10 C11' 113.3(5) . .
C12 C10 C11' 135.5(5) . .
C11 C10 C11' 32.3(4) . .
N1 C13 C15 124.6(2) . .
N1 C13 C14 115.93(19) . .
C15 C13 C14 119.4(2) . .
N2 C14 C16 125.0(2) . .
N2 C14 C13 116.2(2) . .
C16 C14 C13 118.68(19) . .
C18 C17 C22 121.4(2) . .
C18 C17 N2 117.9(2) . .
C22 C17 N2 120.4(2) . .
C17 C18 C19 118.0(2) . .
C17 C18 C23 121.9(2) . .
C19 C18 C23 120.1(2) . .
C20 C19 C18 121.4(3) . .
C19 C20 C21 119.9(2) . .
C20 C21 C22 121.4(3) . .
C17 C22 C21 117.8(3) . .
C17 C22 C26 121.7(2) . .
C21 C22 C26 120.4(3) . .
C18 C23 C24 118.1(3) . .
C18 C23 C25 118.0(2) . .
C24 C23 C25 112.5(3) . .
C18 C23 C25' 108.3(3) . .
C24 C23 C25' 112.1(4) . .
C25 C23 C25' 14.6(4) . .
C18 C23 C24' 105.0(4) . .
C24 C23 C24' 23.5(3) . .
C25 C23 C24' 107.6(4) . .
C25' C23 C24' 101.5(4) . .
C27 C26 C22 113.8(3) . .
C27 C26 C28 108.5(3) . .
C22 C26 C28 110.7(3) . .
Si1 C29 Y1 137.3(3) . .
Si1 C29' Y1 143.5(3) . .

loop_
_geom_bond_atom_site_label_1
_geom_bond_atom_site_label_2
_geom_bond_distance
_geom_bond_site_symmetry_2
Y1 O1 2.2246(16) .
Y1 O1 2.2476(14) 3_657
Y1 C29' 2.296(7) .
Y1 N1 2.3510(18) .
Y1 N2 2.4022(19) .
Y1 C29 2.454(6) .
Y1 Y1 3.5737(5) 3_657
Si1 C29 1.787(6) .
Si1 C31 1.856(3) .
Si1 C29' 1.868(7) .
Si1 C30 1.873(3) .
Si1 C32 1.883(3) .
O1 C33 1.434(3) .
O1 Y1 2.2477(14) 3_657
N1 C13 1.346(3) .
N1 C1 1.442(3) .
N2 C14 1.325(3) .
N2 C17 1.446(3) .
C1 C2 1.398(4) .
C1 C6 1.401(3) .
C2 C3 1.384(4) .
C2 C7 1.518(4) .
C3 C4 1.387(4) .
C4 C5 1.370(4) .
C5 C6 1.401(4) .
C6 C10 1.516(4) .
C7 C8 1.509(5) .
C7 C9 1.517(4) .
C10 C12' 1.533(4) .
C10 C12 1.537(4) .
C10 C11 1.538(4) .
C10 C11' 1.538(4) .
C13 C15 1.415(3) .
C13 C14 1.484(3) .
C14 C16 1.439(4) .
C17 C18 1.391(3) .
C17 C22 1.395(4) .
C18 C19 1.403(3) .
C18 C23 1.511(3) .
C19 C20 1.359(4) .
C20 C21 1.369(4) .
C21 C22 1.400(4) .
C22 C26 1.517(5) .
C23 C24 1.512(4) .
C23 C25 1.528(4) .
C23 C25' 1.535(4) .
C23 C24' 1.557(4) .
C26 C27 1.489(5) .
C26 C28 1.533(6) .
